data_4124208
loop_
_publ_author_name
'Kawamoto, Takuji'
'Geib, Steven J.'
'Curran, Dennis P.'

_publ_section_title
;
 Radical Reactions of N-Heterocyclic Carbene Boranes with Organic
 Nitriles: Cyanation of NHC-Boranes and Reductive Decyanation of
 Malononitriles.
;
_journal_issue 26
_journal_name_full 'Journal of the American Chemical Society'
_journal_page_first 8617
_journal_page_last 8622
_journal_paper_doi 10.1021/jacs.5b04677
_journal_volume 137
_journal_year 2015
_chemical_formula_sum 'C7 H9 B N4'
_chemical_formula_weight 159.99
_space_group_crystal_system monoclinic
_space_group_IT_number 14
_space_group_name_Hall '-P 2yn'
_space_group_name_H-M_alt 'P 1 21/n 1'
_symmetry_space_group_name_Hall '-P 2yn'
_symmetry_space_group_name_H-M 'P 1 21/n 1'
_atom_sites_solution_hydrogens difmap
_audit_creation_method SHELXL-2014/6
_cell_angle_alpha 90
_cell_angle_beta 91.296(2)
_cell_angle_gamma 90
_cell_formula_units_Z 4
_cell_length_a 8.5848(3)
_cell_length_b 9.3511(4)
_cell_length_c 10.8735(4)
_cell_measurement_temperature 230(2)
_cell_volume 872.67(6)
_computing_structure_refinement 'SHELXL-2014/6 (Sheldrick, 2014)'
_diffrn_ambient_temperature 230(2)
_diffrn_measured_fraction_theta_full 0.980
_diffrn_measured_fraction_theta_max 0.980
_diffrn_radiation_type CuK\a
_diffrn_radiation_wavelength 1.54178
_diffrn_reflns_av_R_equivalents 0.0371
_diffrn_reflns_av_unetI/netI 0.0285
_diffrn_reflns_laue_measured_fraction_full 0.980
_diffrn_reflns_laue_measured_fraction_max 0.980
_diffrn_reflns_limit_h_max 10
_diffrn_reflns_limit_h_min -8
_diffrn_reflns_limit_k_max 11
_diffrn_reflns_limit_k_min -11
_diffrn_reflns_limit_l_max 13
_diffrn_reflns_limit_l_min -12
_diffrn_reflns_number 7105
_diffrn_reflns_point_group_measured_fraction_full 0.980
_diffrn_reflns_point_group_measured_fraction_max 0.980
_diffrn_reflns_theta_full 67.679
_diffrn_reflns_theta_max 68.226
_diffrn_reflns_theta_min 6.243
_exptl_absorpt_coefficient_mu 0.627
_exptl_absorpt_correction_T_max 0.988
_exptl_absorpt_correction_T_min 0.885
_exptl_absorpt_correction_type multi-scan
_exptl_absorpt_process_details 'Bruker Sadabs'
_exptl_crystal_colour colorless
_exptl_crystal_density_diffrn 1.218
_exptl_crystal_description plate
_exptl_crystal_F_000 336
_exptl_crystal_size_max 0.200
_exptl_crystal_size_mid 0.140
_exptl_crystal_size_min 0.020
_refine_diff_density_max 0.253
_refine_diff_density_min -0.232
_refine_diff_density_rms 0.041
_refine_ls_extinction_method none
_refine_ls_goodness_of_fit_ref 1.579
_refine_ls_hydrogen_treatment refall
_refine_ls_matrix_type full
_refine_ls_number_parameters 145
_refine_ls_number_reflns 1568
_refine_ls_number_restraints 0
_refine_ls_restrained_S_all 1.579
_refine_ls_R_factor_all 0.0402
_refine_ls_R_factor_gt 0.0380
_refine_ls_shift/su_max 0.009
_refine_ls_shift/su_mean 0.001
_refine_ls_structure_factor_coef Fsqd
_refine_ls_weighting_details 'w=1/[\s^2^(Fo^2^)+(0.0680P)^2^] where P=(Fo^2^+2Fc^2^)/3'
_refine_ls_weighting_scheme calc
_refine_ls_wR_factor_gt 0.1274
_refine_ls_wR_factor_ref 0.1300
_reflns_Friedel_coverage 0.000
_reflns_number_gt 1450
_reflns_number_total 1568
_reflns_threshold_expression 'I > 2\s(I)'
_cod_data_source_file ja5b04677_si_002.cif
_cod_data_source_block takuji1_0m
_cod_database_code 4124208
_shelx_space_group_comment
;
The symmetry employed for this shelxl refinement is uniquely defined
by the following loop, which should always be used as a source of
symmetry information in preference to the above space-group names.
They are only intended as comments.
;
_shelx_estimated_absorpt_t_min 0.885
_shelx_estimated_absorpt_t_max 0.988
_shelxl_version_number 2014/6

loop_
_space_group_symop_operation_xyz
'x, y, z'
'-x+1/2, y+1/2, -z+1/2'
'-x, -y, -z'
'x-1/2, -y-1/2, z-1/2'

loop_
_atom_site_label
_atom_site_type_symbol
_atom_site_fract_x
_atom_site_fract_y
_atom_site_fract_z
_atom_site_U_iso_or_equiv
_atom_site_adp_type
_atom_site_occupancy
_atom_site_site_symmetry_order
_atom_site_calc_flag
N1 N -0.00894(11) 0.94919(9) 0.28567(8) 0.0296(3) Uani 1 1 d
C1 C 0.13828(13) 0.95640(11) 0.32916(10) 0.0281(3) Uani 1 1 d
B1 B 0.27687(15) 1.05261(14) 0.27508(12) 0.0325(3) Uani 1 1 d
H1 H 0.2360(16) 1.1045(15) 0.1924(13) 0.037(3) Uiso 1 1 d
N2 N 0.14584(11) 0.86861(10) 0.42698(8) 0.0309(3) Uani 1 1 d
C2 C -0.09341(14) 0.85507(12) 0.35505(11) 0.0360(3) Uani 1 1 d
H2 H -0.1993(18) 0.8348(15) 0.3348(13) 0.040(4) Uiso 1 1 d
C3 C 0.00324(14) 0.80465(13) 0.44352(11) 0.0374(3) Uani 1 1 d
H3 H -0.012(2) 0.7435(15) 0.5048(15) 0.049(4) Uiso 1 1 d
N3 N 0.35651(14) 1.26117(12) 0.44107(11) 0.0464(3) Uani 1 1 d
N4 N 0.53326(13) 0.89177(14) 0.22194(12) 0.0514(4) Uani 1 1 d
C4 C -0.07302(15) 1.02639(15) 0.17910(12) 0.0391(3) Uani 1 1 d
H4A H -0.181(3) 1.007(2) 0.1706(18) 0.068(5) Uiso 1 1 d
H4B H -0.031(2) 0.989(2) 0.1018(19) 0.077(6) Uiso 1 1 d
H4C H -0.054(2) 1.128(2) 0.1930(19) 0.071(5) Uiso 1 1 d
C5 C 0.28372(16) 0.84365(16) 0.50487(12) 0.0416(4) Uani 1 1 d
H5A H 0.360(3) 0.795(2) 0.462(2) 0.083(6) Uiso 1 1 d
H5B H 0.321(3) 0.928(2) 0.5357(18) 0.076(6) Uiso 1 1 d
H5C H 0.256(3) 0.779(2) 0.570(2) 0.085(6) Uiso 1 1 d
C6 C 0.32525(13) 1.17380(13) 0.37146(11) 0.0349(3) Uani 1 1 d
C7 C 0.42572(14) 0.95779(13) 0.24504(11) 0.0371(3) Uani 1 1 d

loop_
_atom_site_aniso_label
_atom_site_aniso_U_11
_atom_site_aniso_U_22
_atom_site_aniso_U_33
_atom_site_aniso_U_23
_atom_site_aniso_U_13
_atom_site_aniso_U_12
N1 0.0242(5) 0.0321(5) 0.0326(5) -0.0020(4) -0.0003(4) 0.0004(3)
C1 0.0253(6) 0.0300(6) 0.0290(6) -0.0023(4) 0.0005(4) 0.0011(4)
B1 0.0250(7) 0.0377(7) 0.0348(7) 0.0042(5) 0.0000(5) -0.0027(5)
N2 0.0282(6) 0.0326(5) 0.0321(5) 0.0018(4) 0.0016(4) 0.0016(3)
C2 0.0254(7) 0.0378(7) 0.0449(7) -0.0016(5) 0.0052(5) -0.0043(4)
C3 0.0355(7) 0.0361(7) 0.0409(7) 0.0051(5) 0.0086(5) -0.0028(5)
N3 0.0411(7) 0.0437(7) 0.0545(7) -0.0050(5) 0.0004(5) -0.0082(4)
N4 0.0333(7) 0.0588(8) 0.0625(8) -0.0095(6) 0.0070(5) 0.0010(5)
C4 0.0309(7) 0.0451(8) 0.0410(7) 0.0033(5) -0.0076(5) 0.0029(4)
C5 0.0391(8) 0.0473(8) 0.0379(7) 0.0053(6) -0.0075(5) 0.0044(5)
C6 0.0259(6) 0.0364(7) 0.0424(7) 0.0061(5) 0.0009(5) -0.0036(4)
C7 0.0280(7) 0.0442(7) 0.0393(7) -0.0019(5) 0.0018(5) -0.0053(5)

loop_
_atom_type_symbol
_atom_type_description
_atom_type_scat_dispersion_real
_atom_type_scat_dispersion_imag
_atom_type_scat_source
C C 0.0181 0.0091 'International Tables Vol C Tables 4.2.6.8 and 6.1.1.4'
H H 0.0000 0.0000 'International Tables Vol C Tables 4.2.6.8 and 6.1.1.4'
B B 0.0090 0.0039 'International Tables Vol C Tables 4.2.6.8 and 6.1.1.4'
N N 0.0311 0.0180 'International Tables Vol C Tables 4.2.6.8 and 6.1.1.4'

loop_
_geom_angle_atom_site_label_1
_geom_angle_atom_site_label_2
_geom_angle_atom_site_label_3
_geom_angle
C1 N1 C2 110.05(9)
C1 N1 C4 126.11(9)
C2 N1 C4 123.83(10)
N1 C1 N2 106.06(9)
N1 C1 B1 126.62(10)
N2 C1 B1 127.32(10)
C7 B1 C6 109.40(10)
C7 B1 C1 111.44(10)
C6 B1 C1 109.91(9)
C7 B1 H1 109.1(7)
C6 B1 H1 107.7(7)
C1 B1 H1 109.1(8)
C1 N2 C3 109.96(10)
C1 N2 C5 125.54(10)
C3 N2 C5 124.50(10)
C3 C2 N1 107.03(10)
C3 C2 H2 132.0(8)
N1 C2 H2 120.9(8)
C2 C3 N2 106.90(10)
C2 C3 H3 131.7(11)
N2 C3 H3 121.4(11)
N1 C4 H4A 109.3(12)
N1 C4 H4B 111.4(13)
H4A C4 H4B 102.9(16)
N1 C4 H4C 107.5(12)
H4A C4 H4C 111.4(17)
H4B C4 H4C 114.3(17)
N2 C5 H5A 111.0(14)
N2 C5 H5B 110.6(13)
H5A C5 H5B 110.8(19)
N2 C5 H5C 108.2(14)
H5A C5 H5C 105(2)
H5B C5 H5C 111.4(17)
N3 C6 B1 178.48(12)
N4 C7 B1 178.70(14)

loop_
_geom_bond_atom_site_label_1
_geom_bond_atom_site_label_2
_geom_bond_distance
N1 C1 1.3410(15)
N1 C2 1.3763(15)
N1 C4 1.4621(16)
C1 N2 1.3441(14)
C1 B1 1.6131(16)
B1 C7 1.5952(17)
B1 C6 1.5923(18)
B1 H1 1.073(14)
N2 C3 1.3779(15)
N2 C5 1.4586(15)
C2 C3 1.3416(18)
C2 H2 0.950(15)
C3 H3 0.890(15)
N3 C6 1.1416(17)
N4 C7 1.1433(17)
C4 H4A 0.95(2)
C4 H4B 0.99(2)
C4 H4C 0.98(2)
C5 H5A 0.93(2)
C5 H5B 0.91(2)
C5 H5C 0.97(2)
